data_7063641
loop_
_publ_author_name
'O&#x2019;Callaghan, Charley'
'Greenacre, Victoria K.'
'Reid, Gillian'

_publ_section_title
;
 Di- and tri-valent metal complexes with tris-amide-functionalised
 1,4,7-triazacyclononane chelators
;
_journal_issue 10
_journal_name_full 'New Journal of Chemistry'
_journal_page_first 4061
_journal_page_last 4071
_journal_paper_doi 10.1039/D4NJ05327C
_journal_volume 49
_journal_year 2025
_chemical_formula_moiety 'C30 H35 Co N6 O3, 2(N O3), 2(C1 H4 O1)'
_chemical_formula_sum 'C32 H43 Co N8 O11'
_chemical_formula_weight 774.67
_space_group_crystal_system monoclinic
_space_group_IT_number 14
_space_group_name_Hall '-P 2ybc'
_space_group_name_H-M_alt 'P 1 21/c 1'
_atom_sites_solution_hydrogens geom
_audit_creation_date 2024-10-29
_audit_creation_method
;
Olex2 1.5
(compiled 2024.02.16 svn.r378c4104 for OlexSys, GUI svn.r6928)
;
_audit_update_record
;
2024-11-25 deposited with the CCDC.	2025-02-07 downloaded from the CCDC.
;
_cell_angle_alpha 90
_cell_angle_beta 96.185(2)
_cell_angle_gamma 90
_cell_formula_units_Z 4
_cell_length_a 10.8001(2)
_cell_length_b 17.3514(3)
_cell_length_c 19.5643(3)
_cell_measurement_reflns_used 40647
_cell_measurement_temperature 100
_cell_measurement_theta_max 32.3020
_cell_measurement_theta_min 1.8940
_cell_volume 3644.95(11)
_computing_cell_refinement 'CrysAlisPro 1.171.41.112a (Rigaku OD, 2021)'
_computing_data_collection 'CrysAlisPro 1.171.41.112a (Rigaku OD, 2021)'
_computing_data_reduction 'CrysAlisPro 1.171.41.112a (Rigaku OD, 2021)'
_computing_molecular_graphics 'Olex2 1.5 (Dolomanov et al., 2009)'
_computing_publication_material 'Olex2 1.5 (Dolomanov et al., 2009)'
_computing_structure_refinement 'SHELXL 2018/3 (Sheldrick, 2015)'
_computing_structure_solution 'SHELXT 2018/2 (Sheldrick, 2018)'
_diffrn_ambient_temperature 100.00
_diffrn_detector_area_resol_mean 10.0000
_diffrn_detector_type HyPix
_diffrn_measured_fraction_theta_full 0.999
_diffrn_measured_fraction_theta_max 0.999
_diffrn_measurement_details
;
List of Runs (angles in degrees, time in seconds):

  # Type    Start    End  Width  t~exp~   \w     \q     \k     \f   Frames
#--------------------------------------------------------------------------
  1  \w      0.00  56.00   0.50    1.11    --   11.49  57.00  60.00  112
  2  \w      0.00  56.00   0.50    1.11    --   11.49  57.00 150.00  112
  3  \w      0.00  56.00   0.50    1.11    --   11.49  57.00   0.00  112
  4  \w      8.00  89.00   0.50    1.11    --   11.49  22.00 -71.00  162
  5  \w      0.00  56.00   0.50    1.11    --   11.49  57.00 -90.00  112
  6  \w      8.00  65.00   0.50    1.11    --  -12.74  22.00 -71.00  114
  7  \w    -32.00  18.00   0.50    1.11    --  -12.74  77.00-120.00  100
  8  \w    -32.00  18.00   0.50    1.11    --  -12.74  77.00 150.00  100
  9  \w    -91.00 -14.00   0.50    1.11    --  -12.74 -22.00 122.00  154
 10  \w    -65.00 -14.00   0.50    1.11    --   11.49 -22.00 122.00  102
 11  \w    -66.00 -22.00   0.50    1.11    --   11.49 -19.00  60.00   88
 12  \w    -66.00 -22.00   0.50    1.11    --   11.49 -19.00-120.00   88
 13  \w    -66.00 -22.00   0.50    1.11    --   11.49 -19.00-180.00   88
;
_diffrn_measurement_device 'four-circle diffractometer'
_diffrn_measurement_device_type 'ROD, Synergy Custom system, HyPix'
_diffrn_measurement_method '\w scans'
_diffrn_radiation_type MoK\a
_diffrn_radiation_wavelength 0.71073
_diffrn_reflns_av_R_equivalents 0.0426
_diffrn_reflns_av_unetI/netI 0.0244
_diffrn_reflns_Laue_measured_fraction_full 0.999
_diffrn_reflns_Laue_measured_fraction_max 0.999
_diffrn_reflns_limit_h_max 14
_diffrn_reflns_limit_h_min -14
_diffrn_reflns_limit_k_max 23
_diffrn_reflns_limit_k_min -20
_diffrn_reflns_limit_l_max 26
_diffrn_reflns_limit_l_min -26
_diffrn_reflns_number 74317
_diffrn_reflns_point_group_measured_fraction_full 0.999
_diffrn_reflns_point_group_measured_fraction_max 0.999
_diffrn_reflns_theta_full 25.242
_diffrn_reflns_theta_max 28.699
_diffrn_reflns_theta_min 1.897
_exptl_absorpt_coefficient_mu 0.540
_exptl_absorpt_correction_T_max 1.00000
_exptl_absorpt_correction_T_min 0.89365
_exptl_absorpt_correction_type multi-scan
_exptl_absorpt_process_details
;
CrysAlisPro 1.171.41.112a (Rigaku Oxford Diffraction, 2021)
Empirical absorption correction using spherical harmonics,
implemented in SCALE3 ABSPACK scaling algorithm.
;
_exptl_crystal_colour 'dark pink'
_exptl_crystal_colour_modifier dark
_exptl_crystal_colour_primary pink
_exptl_crystal_density_diffrn 1.412
_exptl_crystal_description plate
_exptl_crystal_F_000 1624
_exptl_crystal_size_max 0.3
_exptl_crystal_size_mid 0.3
_exptl_crystal_size_min 0.15
_refine_diff_density_max 0.924
_refine_diff_density_min -0.721
_refine_diff_density_rms 0.102
_refine_ls_extinction_method none
_refine_ls_goodness_of_fit_ref 1.071
_refine_ls_hydrogen_treatment constr
_refine_ls_matrix_type full
_refine_ls_number_parameters 494
_refine_ls_number_reflns 9423
_refine_ls_number_restraints 4
_refine_ls_restrained_S_all 1.071
_refine_ls_R_factor_all 0.0642
_refine_ls_R_factor_gt 0.0567
_refine_ls_shift/su_max 0.001
_refine_ls_shift/su_mean 0.000
_refine_ls_structure_factor_coef Fsqd
_refine_ls_weighting_details 'w=1/[\s^2^(Fo^2^)+(0.0885P)^2^+5.5085P] where P=(Fo^2^+2Fc^2^)/3'
_refine_ls_weighting_scheme calc
_refine_ls_wR_factor_gt 0.1634
_refine_ls_wR_factor_ref 0.1682
_reflns_Friedel_coverage 0.000
_reflns_number_gt 8227
_reflns_number_total 9423
_reflns_threshold_expression 'I > 2\s(I)'
_cod_data_source_file d4nj05327c2.cif
_cod_data_source_block gr_coc_(co(l1)(no3)2_reprocessed1(1)
_cod_depositor_comments 'Adding full bibliography for 7063640--7063645.cif.'
_cod_database_code 7063641
_shelx_shelxl_version_number 2018/3
_shelx_space_group_comment
;
The symmetry employed for this shelxl refinement is uniquely defined
by the following loop, which should always be used as a source of
symmetry information in preference to the above space-group names.
They are only intended as comments.
;
_olex2_refinement_description
;
1. Fixed Uiso
 At 1.2 times of:
  All C(H) groups, All C(H,H) groups, All N(H) groups
 At 1.5 times of:
  All C(H,H,H) groups, All O(H) groups
2. Restrained distances
 O108-C101 \\sim O107-C102
 with sigma of 0.02
3. Rigid body (RIGU) restrains
 O107, C102
 with sigma for 1-2 distances of 0.004 and sigma for 1-3 distances of 0.004
 O107, H107, C102, H10A, H10B, H10C
 with sigma for 1-2 distances of 0.004 and sigma for 1-3 distances of 0.004
4. Others
 Sof(O107)=Sof(H107)=Sof(C102)=Sof(H10A)=Sof(H10B)=Sof(H10C)=1-FVAR(1)
 Sof(O108)=Sof(H108)=Sof(C101)=Sof(H10D)=Sof(H10E)=Sof(H10F)=FVAR(1)
5.a Secondary CH2 refined with riding coordinates:
 C1(H1A,H1B), C2(H2A,H2B), C3(H3A,H3B), C4(H4A,H4B), C5(H5A,H5B), C6(H6A,H6B),
 C7(H7A,H7B), C15(H15A,H15B), C23(H23A,H23B)
5.b Aromatic/amide H refined with riding coordinates:
 N5(H5), N6(H6), C10(H10), C11(H11), C12(H12), C13(H13), C14(H14), C18(H18),
 C19(H19), C20(H20), C21(H21), C22(H22), C26(H26), C27(H27), C28(H28), C29(H29),
  C30(H30)
5.c Idealised Me refined as rotating group:
 C102(H10A,H10B,H10C), C101(H10D,H10E,H10F), C103(H10G,H10H,H10I)
5.d Idealised tetrahedral OH refined as rotating group:
 O107(H107), O108(H108), O109(H109)
;
_olex2_submission_special_instructions 'No special instructions were received'
_oxdiff_exptl_absorpt_empirical_details
;
Empirical correction (ABSPACK) includes:
- Absorption correction using spherical harmonics
- Frame scaling
;

loop_
_space_group_symop_operation_xyz
'x, y, z'
'-x, y+1/2, -z+1/2'
'-x, -y, -z'
'x, -y-1/2, z-1/2'

loop_
_atom_site_label
_atom_site_type_symbol
_atom_site_fract_x
_atom_site_fract_y
_atom_site_fract_z
_atom_site_U_iso_or_equiv
_atom_site_adp_type
_atom_site_occupancy
_atom_site_site_symmetry_order
_atom_site_calc_flag
_atom_site_refinement_flags_posn
_atom_site_refinement_flags_adp
_atom_site_refinement_flags_occupancy
_atom_site_disorder_assembly
_atom_site_disorder_group
Co1 Co 0.43984(3) 0.52755(2) 0.22191(2) 0.01523(10) Uani 1 1 d . . . . .
O1 O 0.51828(15) 0.51569(9) 0.31426(8) 0.0177(3) Uani 1 1 d . . . . .
O2 O 0.27516(16) 0.53188(9) 0.25209(8) 0.0194(3) Uani 1 1 d . . . . .
O3 O 0.58080(17) 0.31778(10) 0.21384(10) 0.0265(4) Uani 1 1 d . . . . .
N1 N 0.4674(2) 0.63747(11) 0.23694(10) 0.0208(4) Uani 1 1 d . . . . .
N2 N 0.35674(19) 0.55120(12) 0.13251(10) 0.0188(4) Uani 1 1 d . . . . .
N3 N 0.43886(18) 0.41704(11) 0.21121(10) 0.0176(4) Uani 1 1 d . . . . .
N4 N 0.59606(19) 0.52312(11) 0.18282(10) 0.0175(4) Uani 1 1 d . . . . .
N5 N 0.0720(2) 0.52011(13) 0.20984(11) 0.0262(4) Uani 1 1 d . . . . .
H5 H 0.019157 0.516819 0.172434 0.031 Uiso 1 1 calc R U . . .
N6 N 0.57410(19) 0.58457(12) 0.41172(10) 0.0213(4) Uani 1 1 d . . . . .
H6 H 0.577361 0.631399 0.429092 0.026 Uiso 1 1 calc R U . . .
C1 C 0.3638(3) 0.67729(14) 0.19371(13) 0.0253(5) Uani 1 1 d . . . . .
H1A H 0.383555 0.732599 0.188799 0.030 Uiso 1 1 calc R U . . .
H1B H 0.285265 0.672963 0.215247 0.030 Uiso 1 1 calc R U . . .
C2 C 0.3505(3) 0.63806(14) 0.12375(12) 0.0247(5) Uani 1 1 d . . . . .
H2A H 0.269943 0.652582 0.098021 0.030 Uiso 1 1 calc R U . . .
H2B H 0.418119 0.655429 0.096989 0.030 Uiso 1 1 calc R U . . .
C3 C 0.4336(2) 0.51507(14) 0.08186(11) 0.0207(4) Uani 1 1 d . . . . .
H3A H 0.409870 0.536243 0.035297 0.025 Uiso 1 1 calc R U . . .
H3B H 0.420522 0.458597 0.080353 0.025 Uiso 1 1 calc R U . . .
C4 C 0.5693(2) 0.53354(14) 0.10551(12) 0.0223(5) Uani 1 1 d . . . . .
H4A H 0.624075 0.499072 0.081856 0.027 Uiso 1 1 calc R U . . .
H4B H 0.587598 0.587357 0.093118 0.027 Uiso 1 1 calc R U . . .
C5 C 0.6745(2) 0.58810(13) 0.21416(12) 0.0219(5) Uani 1 1 d . . . . .
H5A H 0.744758 0.598201 0.186840 0.026 Uiso 1 1 calc R U . . .
H5B H 0.708844 0.574638 0.261620 0.026 Uiso 1 1 calc R U . . .
C6 C 0.5920(2) 0.65927(14) 0.21480(13) 0.0242(5) Uani 1 1 d . . . . .
H6A H 0.632566 0.698063 0.246890 0.029 Uiso 1 1 calc R U . . .
H6B H 0.580294 0.682340 0.168272 0.029 Uiso 1 1 calc R U . . .
C7 C 0.4645(2) 0.64897(14) 0.31248(12) 0.0226(5) Uani 1 1 d . . . . .
H7A H 0.377587 0.655005 0.323361 0.027 Uiso 1 1 calc R U . . .
H7B H 0.511932 0.695747 0.328017 0.027 Uiso 1 1 calc R U . . .
C8 C 0.5231(2) 0.57827(13) 0.34773(11) 0.0192(4) Uani 1 1 d . . . . .
C9 C 0.6247(2) 0.52478(15) 0.45626(12) 0.0217(5) Uani 1 1 d . . . . .
C10 C 0.6802(2) 0.54905(17) 0.52034(13) 0.0273(5) Uani 1 1 d . . . . .
H10 H 0.682433 0.602271 0.531798 0.033 Uiso 1 1 calc R U . . .
C11 C 0.7324(3) 0.49478(19) 0.56741(13) 0.0317(6) Uani 1 1 d . . . . .
H11 H 0.771266 0.511022 0.610902 0.038 Uiso 1 1 calc R U . . .
C12 C 0.7276(3) 0.41723(18) 0.55084(14) 0.0325(6) Uani 1 1 d . . . . .
H12 H 0.762943 0.380228 0.583033 0.039 Uiso 1 1 calc R U . . .
C13 C 0.6713(3) 0.39345(17) 0.48713(14) 0.0301(5) Uani 1 1 d . . . . .
H13 H 0.667901 0.340100 0.476160 0.036 Uiso 1 1 calc R U . . .
C14 C 0.6198(2) 0.44684(16) 0.43929(12) 0.0245(5) Uani 1 1 d . . . . .
H14 H 0.581794 0.430397 0.395664 0.029 Uiso 1 1 calc R U . . .
C15 C 0.2296(2) 0.51745(14) 0.13064(12) 0.0217(4) Uani 1 1 d . . . . .
H15A H 0.230576 0.462679 0.116521 0.026 Uiso 1 1 calc R U . . .
H15B H 0.170655 0.545759 0.097429 0.026 Uiso 1 1 calc R U . . .
C16 C 0.1911(2) 0.52435(13) 0.20221(12) 0.0209(4) Uani 1 1 d . . . . .
C17 C 0.0217(2) 0.52047(17) 0.27487(13) 0.0277(5) Uani 1 1 d . . . . .
C18 C 0.0263(3) 0.5866(2) 0.31410(15) 0.0382(7) Uani 1 1 d . . . . .
H18 H 0.064101 0.632214 0.299317 0.046 Uiso 1 1 calc R U . . .
C19 C -0.0267(3) 0.5844(3) 0.37685(17) 0.0505(10) Uani 1 1 d . . . . .
H19 H -0.024999 0.629152 0.404916 0.061 Uiso 1 1 calc R U . . .
C20 C -0.0812(3) 0.5175(3) 0.39779(17) 0.0571(12) Uani 1 1 d . . . . .
H20 H -0.116010 0.516621 0.440370 0.069 Uiso 1 1 calc R U . . .
C21 C -0.0856(3) 0.4527(3) 0.35778(19) 0.0543(10) Uani 1 1 d . . . . .
H21 H -0.123789 0.407122 0.372468 0.065 Uiso 1 1 calc R U . . .
C22 C -0.0338(3) 0.4534(2) 0.29526(16) 0.0373(7) Uani 1 1 d . . . . .
H22 H -0.036679 0.408702 0.267150 0.045 Uiso 1 1 calc R U . . .
C23 C 0.6521(2) 0.44633(13) 0.20023(12) 0.0200(4) Uani 1 1 d . . . . .
H23A H 0.707838 0.449973 0.243721 0.024 Uiso 1 1 calc R U . . .
H23B H 0.702620 0.429885 0.163500 0.024 Uiso 1 1 calc R U . . .
C24 C 0.5512(2) 0.38699(13) 0.20795(11) 0.0184(4) Uani 1 1 d . . . . .
C25 C 0.3408(2) 0.36656(13) 0.22624(12) 0.0199(4) Uani 1 1 d . . . . .
C26 C 0.3097(2) 0.36036(14) 0.29316(14) 0.0245(5) Uani 1 1 d . . . . .
H26 H 0.356009 0.388000 0.329229 0.029 Uiso 1 1 calc R U . . .
C27 C 0.2104(3) 0.31354(17) 0.30746(18) 0.0362(7) Uani 1 1 d . . . . .
H27 H 0.190092 0.308791 0.353334 0.043 Uiso 1 1 calc R U . . .
C28 C 0.1421(3) 0.27444(19) 0.2553(2) 0.0433(8) Uani 1 1 d . . . . .
H28 H 0.072762 0.244143 0.264867 0.052 Uiso 1 1 calc R U . . .
C29 C 0.1745(3) 0.27913(19) 0.1883(2) 0.0448(8) Uani 1 1 d . . . . .
H29 H 0.128151 0.251055 0.152517 0.054 Uiso 1 1 calc R U . . .
C30 C 0.2744(3) 0.32475(16) 0.17361(15) 0.0315(6) Uani 1 1 d . . . . .
H30 H 0.297068 0.327346 0.128079 0.038 Uiso 1 1 calc R U . . .
O101 O 0.4393(3) 0.24847(17) -0.05397(13) 0.0563(7) Uani 1 1 d . . . . .
O102 O 0.4743(4) 0.34476(15) 0.01529(15) 0.0799(12) Uani 1 1 d . . . . .
O103 O 0.4127(4) 0.23704(15) 0.05264(14) 0.0726(10) Uani 1 1 d . . . . .
N101 N 0.4426(3) 0.27624(16) 0.00475(15) 0.0480(7) Uani 1 1 d . . . . .
O104 O -0.1278(2) 0.51178(18) 0.11115(13) 0.0500(6) Uani 1 1 d . . . . .
O105 O -0.0031(2) 0.43919(18) 0.06256(15) 0.0546(7) Uani 1 1 d . . . . .
O106 O -0.1986(2) 0.44336(19) 0.02372(12) 0.0519(6) Uani 1 1 d . . . . .
N102 N -0.1104(2) 0.46507(17) 0.06578(14) 0.0389(6) Uani 1 1 d . . . . .
O107 O -0.0136(11) 0.3315(5) -0.0420(4) 0.138(4) Uani 0.630(6) 1 d D . P A 2
H107 H -0.017967 0.376230 -0.025966 0.207 Uiso 0.630(6) 1 calc R U P A 2
C102 C 0.1088(17) 0.3095(9) -0.0391(7) 0.204(9) Uani 0.630(6) 1 d D . P A 2
H10A H 0.161321 0.348274 -0.013640 0.306 Uiso 0.630(6) 1 calc R U P A 2
H10B H 0.132707 0.304900 -0.085802 0.306 Uiso 0.630(6) 1 calc R U P A 2
H10C H 0.119816 0.259693 -0.015622 0.306 Uiso 0.630(6) 1 calc R U P A 2
O108 O 0.0760(7) 0.6933(4) 0.1524(4) 0.052(2) Uani 0.370(6) 1 d D . P A 1
H108 H 0.016895 0.683569 0.122104 0.078 Uiso 0.370(6) 1 calc R U P A 1
C101 C 0.1165(9) 0.7688(5) 0.1444(6) 0.046(2) Uani 0.370(6) 1 d D . P A 1
H10D H 0.182763 0.769134 0.113861 0.069 Uiso 0.370(6) 1 calc R U P A 1
H10E H 0.148677 0.789774 0.189332 0.069 Uiso 0.370(6) 1 calc R U P A 1
H10F H 0.046708 0.800421 0.124360 0.069 Uiso 0.370(6) 1 calc R U P A 1
O109 O 0.1996(3) 0.7515(2) 0.3158(3) 0.0937(15) Uani 1 1 d . . . . .
H109 H 0.218508 0.787911 0.290624 0.141 Uiso 1 1 calc R U . . .
C103 C 0.1737(6) 0.7825(3) 0.3839(4) 0.115(3) Uani 1 1 d . . . . .
H10G H 0.129434 0.831721 0.377356 0.172 Uiso 1 1 calc R U . . .
H10H H 0.252399 0.790475 0.412929 0.172 Uiso 1 1 calc R U . . .
H10I H 0.122079 0.745733 0.406224 0.172 Uiso 1 1 calc R U . . .

loop_
_atom_site_aniso_label
_atom_site_aniso_U_11
_atom_site_aniso_U_22
_atom_site_aniso_U_33
_atom_site_aniso_U_23
_atom_site_aniso_U_13
_atom_site_aniso_U_12
Co1 0.01977(16) 0.01307(16) 0.01294(15) -0.00035(10) 0.00211(11) 0.00043(10)
O1 0.0221(8) 0.0161(7) 0.0147(7) -0.0011(6) 0.0011(6) 0.0002(6)
O2 0.0214(8) 0.0208(8) 0.0162(7) 0.0007(6) 0.0026(6) 0.0046(6)
O3 0.0259(9) 0.0161(8) 0.0377(10) 0.0005(7) 0.0051(7) 0.0017(6)
N1 0.0297(10) 0.0151(9) 0.0175(9) 0.0006(7) 0.0018(7) 0.0010(7)
N2 0.0232(9) 0.0191(9) 0.0142(8) 0.0006(7) 0.0026(7) 0.0009(7)
N3 0.0211(9) 0.0150(9) 0.0168(8) -0.0008(7) 0.0031(7) -0.0021(7)
N4 0.0213(9) 0.0157(9) 0.0159(8) -0.0008(6) 0.0035(7) -0.0035(7)
N5 0.0223(10) 0.0379(12) 0.0182(9) 0.0015(8) 0.0017(8) 0.0001(8)
N6 0.0262(10) 0.0210(10) 0.0166(9) -0.0044(7) 0.0023(7) 0.0003(8)
C1 0.0375(14) 0.0158(11) 0.0219(11) 0.0024(8) 0.0003(10) 0.0056(9)
C2 0.0349(13) 0.0200(11) 0.0188(10) 0.0048(8) 0.0015(9) 0.0031(9)
C3 0.0235(11) 0.0253(11) 0.0136(9) -0.0023(8) 0.0032(8) -0.0007(9)
C4 0.0271(12) 0.0258(12) 0.0148(10) -0.0003(8) 0.0047(8) -0.0046(9)
C5 0.0263(11) 0.0187(11) 0.0208(10) -0.0024(8) 0.0034(9) -0.0077(9)
C6 0.0335(13) 0.0154(10) 0.0238(11) 0.0003(8) 0.0032(9) -0.0056(9)
C7 0.0331(13) 0.0176(11) 0.0169(10) -0.0024(8) 0.0020(9) 0.0037(9)
C8 0.0222(10) 0.0195(10) 0.0163(10) -0.0021(8) 0.0039(8) -0.0004(8)
C9 0.0183(10) 0.0310(13) 0.0165(10) 0.0004(9) 0.0051(8) 0.0022(9)
C10 0.0236(12) 0.0379(14) 0.0203(11) -0.0052(10) 0.0026(9) 0.0036(10)
C11 0.0270(13) 0.0497(17) 0.0180(11) -0.0008(11) 0.0005(9) 0.0070(12)
C12 0.0301(13) 0.0462(16) 0.0216(12) 0.0088(11) 0.0046(10) 0.0081(12)
C13 0.0313(13) 0.0334(14) 0.0261(12) 0.0069(10) 0.0044(10) 0.0021(11)
C14 0.0258(12) 0.0288(12) 0.0188(10) 0.0016(9) 0.0020(9) 0.0004(10)
C15 0.0220(11) 0.0266(12) 0.0163(10) -0.0008(8) 0.0014(8) 0.0010(9)
C16 0.0226(11) 0.0213(11) 0.0187(10) 0.0012(8) 0.0019(8) 0.0031(8)
C17 0.0174(11) 0.0447(16) 0.0209(11) 0.0051(10) 0.0019(8) 0.0085(10)
C18 0.0371(15) 0.0495(18) 0.0272(13) -0.0012(12) 0.0004(11) 0.0167(13)
C19 0.0365(16) 0.082(3) 0.0322(15) -0.0120(16) 0.0004(13) 0.0297(17)
C20 0.0218(14) 0.124(4) 0.0272(15) 0.0066(19) 0.0090(11) 0.0113(18)
C21 0.0286(16) 0.097(3) 0.0390(18) 0.0158(19) 0.0108(13) -0.0098(17)
C22 0.0220(12) 0.0564(19) 0.0346(15) 0.0060(13) 0.0071(11) -0.0012(12)
C23 0.0191(10) 0.0177(10) 0.0236(11) -0.0002(8) 0.0042(8) -0.0008(8)
C24 0.0220(10) 0.0163(10) 0.0170(10) -0.0017(8) 0.0025(8) -0.0012(8)
C25 0.0196(10) 0.0151(10) 0.0245(11) -0.0003(8) 0.0005(8) -0.0014(8)
C26 0.0250(12) 0.0196(11) 0.0300(12) -0.0001(9) 0.0084(9) -0.0008(9)
C27 0.0298(14) 0.0286(14) 0.0539(18) 0.0061(12) 0.0218(13) -0.0017(11)
C28 0.0234(13) 0.0331(15) 0.074(2) 0.0104(15) 0.0071(14) -0.0078(11)
C29 0.0354(16) 0.0331(16) 0.061(2) 0.0002(14) -0.0177(15) -0.0129(12)
C30 0.0368(14) 0.0251(13) 0.0303(13) -0.0002(10) -0.0074(11) -0.0079(11)
O101 0.081(2) 0.0585(16) 0.0309(12) 0.0006(11) 0.0123(12) -0.0130(14)
O102 0.166(4) 0.0279(13) 0.0531(17) 0.0047(11) 0.044(2) -0.0008(17)
O103 0.145(3) 0.0334(13) 0.0437(15) 0.0164(11) 0.0321(18) 0.0104(16)
N101 0.079(2) 0.0305(14) 0.0363(14) 0.0086(11) 0.0154(14) 0.0111(13)
O104 0.0276(11) 0.0789(19) 0.0419(13) -0.0158(12) -0.0027(9) 0.0036(11)
O105 0.0317(12) 0.0713(18) 0.0605(16) -0.0068(14) 0.0031(11) -0.0003(12)
O106 0.0364(12) 0.0866(19) 0.0308(11) 0.0023(12) -0.0051(9) -0.0087(13)
N102 0.0263(12) 0.0573(17) 0.0331(13) 0.0077(11) 0.0030(10) -0.0050(11)
O107 0.246(11) 0.078(5) 0.099(5) -0.039(4) 0.055(6) 0.012(6)
C102 0.343(18) 0.159(13) 0.134(11) 0.025(9) 0.129(13) 0.165(15)
O108 0.063(5) 0.029(3) 0.071(5) -0.003(3) 0.032(4) 0.013(3)
C101 0.039(5) 0.034(4) 0.064(6) 0.007(4) 0.002(4) 0.004(3)
O109 0.0635(19) 0.0578(19) 0.173(4) -0.060(2) 0.072(2) -0.0288(16)
C103 0.104(5) 0.051(3) 0.204(8) -0.018(4) 0.088(5) -0.005(3)

loop_
_atom_type_symbol
_atom_type_description
_atom_type_scat_dispersion_real
_atom_type_scat_dispersion_imag
_atom_type_scat_source
C C 0.0033 0.0016 'International Tables Vol C Tables 4.2.6.8 and 6.1.1.4'
H H 0.0000 0.0000 'International Tables Vol C Tables 4.2.6.8 and 6.1.1.4'
Co Co 0.3494 0.9721 'International Tables Vol C Tables 4.2.6.8 and 6.1.1.4'
N N 0.0061 0.0033 'International Tables Vol C Tables 4.2.6.8 and 6.1.1.4'
O O 0.0106 0.0060 'International Tables Vol C Tables 4.2.6.8 and 6.1.1.4'

loop_
_geom_angle_atom_site_label_1
_geom_angle_atom_site_label_2
_geom_angle_atom_site_label_3
_geom_angle
_geom_angle_site_symmetry_1
_geom_angle_site_symmetry_3
_geom_angle_publ_flag
O1 Co1 O2 92.51(7) . . ?
O1 Co1 N1 85.31(8) . . ?
O1 Co1 N2 173.44(8) . . ?
O1 Co1 N3 89.55(7) . . ?
O1 Co1 N4 93.02(8) . . ?
O2 Co1 N1 92.65(8) . . ?
N2 Co1 O2 85.12(8) . . ?
N2 Co1 N1 88.68(8) . . ?
N2 Co1 N3 96.72(8) . . ?
N2 Co1 N4 89.45(8) . . ?
N3 Co1 O2 94.43(8) . . ?
N3 Co1 N1 171.43(9) . . ?
N4 Co1 O2 174.43(7) . . ?
N4 Co1 N1 88.46(8) . . ?
N4 Co1 N3 84.96(8) . . ?
C8 O1 Co1 112.56(14) . . ?
C16 O2 Co1 111.55(15) . . ?
C1 N1 Co1 105.91(15) . . ?
C1 N1 C6 110.98(19) . . ?
C6 N1 Co1 109.21(15) . . ?
C7 N1 Co1 105.12(14) . . ?
C7 N1 C1 113.79(19) . . ?
C7 N1 C6 111.42(19) . . ?
C2 N2 Co1 108.99(14) . . ?
C3 N2 Co1 105.97(14) . . ?
C3 N2 C2 111.22(18) . . ?
C15 N2 Co1 106.09(14) . . ?
C15 N2 C2 111.00(19) . . ?
C15 N2 C3 113.22(18) . . ?
C24 N3 Co1 113.64(15) . . ?
C24 N3 C25 118.06(19) . . ?
C25 N3 Co1 125.62(15) . . ?
C4 N4 Co1 108.04(15) . . ?
C5 N4 Co1 106.70(14) . . ?
C5 N4 C4 110.83(17) . . ?
C23 N4 Co1 107.26(13) . . ?
C23 N4 C4 111.31(18) . . ?
C23 N4 C5 112.43(18) . . ?
C16 N5 H5 117.7 . . ?
C16 N5 C17 124.7(2) . . ?
C17 N5 H5 117.7 . . ?
C8 N6 H6 116.0 . . ?
C8 N6 C9 127.9(2) . . ?
C9 N6 H6 116.0 . . ?
N1 C1 H1A 110.3 . . ?
N1 C1 H1B 110.3 . . ?
N1 C1 C2 107.1(2) . . ?
H1A C1 H1B 108.5 . . ?
C2 C1 H1A 110.3 . . ?
C2 C1 H1B 110.3 . . ?
N2 C2 C1 110.12(18) . . ?
N2 C2 H2A 109.6 . . ?
N2 C2 H2B 109.6 . . ?
C1 C2 H2A 109.6 . . ?
C1 C2 H2B 109.6 . . ?
H2A C2 H2B 108.2 . . ?
N2 C3 H3A 110.3 . . ?
N2 C3 H3B 110.3 . . ?
N2 C3 C4 107.15(18) . . ?
H3A C3 H3B 108.5 . . ?
C4 C3 H3A 110.3 . . ?
C4 C3 H3B 110.3 . . ?
N4 C4 C3 110.53(19) . . ?
N4 C4 H4A 109.5 . . ?
N4 C4 H4B 109.5 . . ?
C3 C4 H4A 109.5 . . ?
C3 C4 H4B 109.5 . . ?
H4A C4 H4B 108.1 . . ?
N4 C5 H5A 110.1 . . ?
N4 C5 H5B 110.1 . . ?
N4 C5 C6 107.91(19) . . ?
H5A C5 H5B 108.4 . . ?
C6 C5 H5A 110.1 . . ?
C6 C5 H5B 110.1 . . ?
N1 C6 C5 109.90(19) . . ?
N1 C6 H6A 109.7 . . ?
N1 C6 H6B 109.7 . . ?
C5 C6 H6A 109.7 . . ?
C5 C6 H6B 109.7 . . ?
H6A C6 H6B 108.2 . . ?
N1 C7 H7A 110.3 . . ?
N1 C7 H7B 110.3 . . ?
N1 C7 C8 106.88(18) . . ?
H7A C7 H7B 108.6 . . ?
C8 C7 H7A 110.3 . . ?
C8 C7 H7B 110.3 . . ?
O1 C8 N6 123.5(2) . . ?
O1 C8 C7 117.9(2) . . ?
N6 C8 C7 118.5(2) . . ?
C10 C9 N6 115.4(2) . . ?
C14 C9 N6 124.0(2) . . ?
C14 C9 C10 120.6(2) . . ?
C9 C10 H10 120.2 . . ?
C11 C10 C9 119.6(3) . . ?
C11 C10 H10 120.2 . . ?
C10 C11 H11 120.0 . . ?
C12 C11 C10 120.0(3) . . ?
C12 C11 H11 120.0 . . ?
C11 C12 H12 120.0 . . ?
C11 C12 C13 120.0(3) . . ?
C13 C12 H12 120.0 . . ?
C12 C13 H13 119.6 . . ?
C12 C13 C14 120.7(3) . . ?
C14 C13 H13 119.6 . . ?
C9 C14 H14 120.5 . . ?
C13 C14 C9 119.0(2) . . ?
C13 C14 H14 120.5 . . ?
N2 C15 H15A 110.3 . . ?
N2 C15 H15B 110.3 . . ?
N2 C15 C16 106.98(19) . . ?
H15A C15 H15B 108.6 . . ?
C16 C15 H15A 110.3 . . ?
C16 C15 H15B 110.3 . . ?
O2 C16 N5 123.2(2) . . ?
O2 C16 C15 118.5(2) . . ?
N5 C16 C15 118.2(2) . . ?
C18 C17 N5 120.2(3) . . ?
C18 C17 C22 121.9(3) . . ?
C22 C17 N5 117.9(3) . . ?
C17 C18 H18 121.0 . . ?
C17 C18 C19 118.0(3) . . ?
C19 C18 H18 121.0 . . ?
C18 C19 H19 119.8 . . ?
C20 C19 C18 120.4(4) . . ?
C20 C19 H19 119.8 . . ?
C19 C20 H20 119.7 . . ?
C21 C20 C19 120.7(3) . . ?
C21 C20 H20 119.7 . . ?
C20 C21 H21 120.0 . . ?
C20 C21 C22 120.0(4) . . ?
C22 C21 H21 120.0 . . ?
C17 C22 C21 119.1(4) . . ?
C17 C22 H22 120.5 . . ?
C21 C22 H22 120.5 . . ?
N4 C23 H23A 109.5 . . ?
N4 C23 H23B 109.5 . . ?
N4 C23 C24 110.58(18) . . ?
H23A C23 H23B 108.1 . . ?
C24 C23 H23A 109.5 . . ?
C24 C23 H23B 109.5 . . ?
O3 C24 N3 126.9(2) . . ?
O3 C24 C23 118.9(2) . . ?
N3 C24 C23 114.05(19) . . ?
C26 C25 N3 120.0(2) . . ?
C26 C25 C30 119.9(2) . . ?
C30 C25 N3 120.0(2) . . ?
C25 C26 H26 119.9 . . ?
C25 C26 C27 120.1(3) . . ?
C27 C26 H26 119.9 . . ?
C26 C27 H27 120.0 . . ?
C28 C27 C26 120.1(3) . . ?
C28 C27 H27 120.0 . . ?
C27 C28 H28 120.0 . . ?
C27 C28 C29 120.1(3) . . ?
C29 C28 H28 120.0 . . ?
C28 C29 H29 119.8 . . ?
C30 C29 C28 120.3(3) . . ?
C30 C29 H29 119.8 . . ?
C25 C30 H30 120.3 . . ?
C29 C30 C25 119.4(3) . . ?
C29 C30 H30 120.3 . . ?
O101 N101 O102 120.1(3) . . ?
O103 N101 O101 120.4(3) . . ?
O103 N101 O102 119.4(3) . . ?
O104 N102 O105 119.1(3) . . ?
O104 N102 O106 120.6(3) . . ?
O106 N102 O105 120.3(3) . . ?
C102 O107 H107 109.5 . . ?
O107 C102 H10A 109.5 . . ?
O107 C102 H10B 109.5 . . ?
O107 C102 H10C 109.5 . . ?
H10A C102 H10B 109.5 . . ?
H10A C102 H10C 109.5 . . ?
H10B C102 H10C 109.5 . . ?
C101 O108 H108 109.5 . . ?
O108 C101 H10D 109.5 . . ?
O108 C101 H10E 109.5 . . ?
O108 C101 H10F 109.5 . . ?
H10D C101 H10E 109.5 . . ?
H10D C101 H10F 109.5 . . ?
H10E C101 H10F 109.5 . . ?
C103 O109 H109 109.5 . . ?
O109 C103 H10G 109.5 . . ?
O109 C103 H10H 109.5 . . ?
O109 C103 H10I 109.5 . . ?
H10G C103 H10H 109.5 . . ?
H10G C103 H10I 109.5 . . ?
H10H C103 H10I 109.5 . . ?

loop_
_geom_bond_atom_site_label_1
_geom_bond_atom_site_label_2
_geom_bond_distance
_geom_bond_site_symmetry_2
_geom_bond_publ_flag
Co1 O1 1.9222(16) . ?
Co1 O2 1.9349(17) . ?
Co1 N1 1.948(2) . ?
Co1 N2 1.9221(19) . ?
Co1 N3 1.9288(19) . ?
Co1 N4 1.928(2) . ?
O1 C8 1.266(3) . ?
O2 C16 1.266(3) . ?
O3 C24 1.245(3) . ?
N1 C1 1.496(3) . ?
N1 C6 1.506(3) . ?
N1 C7 1.495(3) . ?
N2 C2 1.517(3) . ?
N2 C3 1.497(3) . ?
N2 C15 1.489(3) . ?
N3 C24 1.329(3) . ?
N3 C25 1.429(3) . ?
N4 C4 1.520(3) . ?
N4 C5 1.501(3) . ?
N4 C23 1.488(3) . ?
N5 H5 0.8800 . ?
N5 C16 1.313(3) . ?
N5 C17 1.436(3) . ?
N6 H6 0.8800 . ?
N6 C8 1.317(3) . ?
N6 C9 1.425(3) . ?
C1 H1A 0.9900 . ?
C1 H1B 0.9900 . ?
C1 C2 1.522(3) . ?
C2 H2A 0.9900 . ?
C2 H2B 0.9900 . ?
C3 H3A 0.9900 . ?
C3 H3B 0.9900 . ?
C3 C4 1.523(3) . ?
C4 H4A 0.9900 . ?
C4 H4B 0.9900 . ?
C5 H5A 0.9900 . ?
C5 H5B 0.9900 . ?
C5 C6 1.524(4) . ?
C6 H6A 0.9900 . ?
C6 H6B 0.9900 . ?
C7 H7A 0.9900 . ?
C7 H7B 0.9900 . ?
C7 C8 1.512(3) . ?
C9 C10 1.395(3) . ?
C9 C14 1.392(4) . ?
C10 H10 0.9500 . ?
C10 C11 1.393(4) . ?
C11 H11 0.9500 . ?
C11 C12 1.384(5) . ?
C12 H12 0.9500 . ?
C12 C13 1.390(4) . ?
C13 H13 0.9500 . ?
C13 C14 1.390(4) . ?
C14 H14 0.9500 . ?
C15 H15A 0.9900 . ?
C15 H15B 0.9900 . ?
C15 C16 1.508(3) . ?
C17 C18 1.378(4) . ?
C17 C22 1.387(4) . ?
C18 H18 0.9500 . ?
C18 C19 1.410(5) . ?
C19 H19 0.9500 . ?
C19 C20 1.383(6) . ?
C20 H20 0.9500 . ?
C20 C21 1.369(7) . ?
C21 H21 0.9500 . ?
C21 C22 1.399(4) . ?
C22 H22 0.9500 . ?
C23 H23A 0.9900 . ?
C23 H23B 0.9900 . ?
C23 C24 1.518(3) . ?
C25 C26 1.390(3) . ?
C25 C30 1.393(3) . ?
C26 H26 0.9500 . ?
C26 C27 1.398(4) . ?
C27 H27 0.9500 . ?
C27 C28 1.372(5) . ?
C28 H28 0.9500 . ?
C28 C29 1.395(5) . ?
C29 H29 0.9500 . ?
C29 C30 1.393(4) . ?
C30 H30 0.9500 . ?
O101 N101 1.243(4) . ?
O102 N101 1.248(4) . ?
O103 N101 1.229(4) . ?
O104 N102 1.231(4) . ?
O105 N102 1.251(4) . ?
O106 N102 1.248(3) . ?
O107 H107 0.8400 . ?
O107 C102 1.372(15) . ?
C102 H10A 0.9800 . ?
C102 H10B 0.9800 . ?
C102 H10C 0.9800 . ?
O108 H108 0.8400 . ?
O108 C101 1.395(10) . ?
C101 H10D 0.9800 . ?
C101 H10E 0.9800 . ?
C101 H10F 0.9800 . ?
O109 H109 0.8400 . ?
O109 C103 1.492(8) . ?
C103 H10G 0.9800 . ?
C103 H10H 0.9800 . ?
C103 H10I 0.9800 . ?

loop_
_geom_hbond_atom_site_label_D
_geom_hbond_atom_site_label_H
_geom_hbond_atom_site_label_A
_geom_hbond_distance_DH
_geom_hbond_distance_HA
_geom_hbond_distance_DA
_geom_hbond_angle_DHA
_geom_hbond_site_symmetry_A
_geom_hbond_publ_flag
N5 H5 O104 0.88 1.89 2.740(3) 163.3 . yes
N6 H6 O103 0.88 1.87 2.736(3) 168.2 2_655 yes
C14 H14 O1 0.95 2.23 2.834(3) 120.8 . yes
O107 H107 O105 0.84 2.04 2.764(7) 144.1 . yes

loop_
_geom_torsion_atom_site_label_1
_geom_torsion_atom_site_label_2
_geom_torsion_atom_site_label_3
_geom_torsion_atom_site_label_4
_geom_torsion
_geom_torsion_site_symmetry_1
_geom_torsion_site_symmetry_2
_geom_torsion_site_symmetry_3
_geom_torsion_site_symmetry_4
_geom_torsion_publ_flag
Co1 O1 C8 N6 -179.07(19) . . . . ?
Co1 O1 C8 C7 2.3(3) . . . . ?
Co1 O2 C16 N5 175.29(19) . . . . ?
Co1 O2 C16 C15 -2.8(3) . . . . ?
Co1 N1 C1 C2 -44.8(2) . . . . ?
Co1 N1 C6 C5 -21.3(2) . . . . ?
Co1 N1 C7 C8 35.5(2) . . . . ?
Co1 N2 C2 C1 -21.8(2) . . . . ?
Co1 N2 C3 C4 -44.7(2) . . . . ?
Co1 N2 C15 C16 34.2(2) . . . . ?
Co1 N3 C24 O3 165.7(2) . . . . ?
Co1 N3 C24 C23 -10.6(2) . . . . ?
Co1 N3 C25 C26 -63.2(3) . . . . ?
Co1 N3 C25 C30 115.5(2) . . . . ?
Co1 N4 C4 C3 -20.4(2) . . . . ?
Co1 N4 C5 C6 -43.5(2) . . . . ?
Co1 N4 C23 C24 28.6(2) . . . . ?
N1 C1 C2 N2 44.1(3) . . . . ?
N1 C7 C8 O1 -26.4(3) . . . . ?
N1 C7 C8 N6 154.9(2) . . . . ?
N2 C3 C4 N4 43.1(2) . . . . ?
N2 C15 C16 O2 -21.6(3) . . . . ?
N2 C15 C16 N5 160.2(2) . . . . ?
N3 C25 C26 C27 177.3(2) . . . . ?
N3 C25 C30 C29 -176.4(3) . . . . ?
N4 C5 C6 N1 42.6(2) . . . . ?
N4 C23 C24 O3 171.0(2) . . . . ?
N4 C23 C24 N3 -12.4(3) . . . . ?
N5 C17 C18 C19 178.6(2) . . . . ?
N5 C17 C22 C21 -178.8(3) . . . . ?
N6 C9 C10 C11 -179.9(2) . . . . ?
N6 C9 C14 C13 -179.4(2) . . . . ?
C1 N1 C6 C5 -137.7(2) . . . . ?
C1 N1 C7 C8 151.0(2) . . . . ?
C2 N2 C3 C4 73.6(2) . . . . ?
C2 N2 C15 C16 -84.1(2) . . . . ?
C3 N2 C2 C1 -138.2(2) . . . . ?
C3 N2 C15 C16 149.98(19) . . . . ?
C4 N4 C5 C6 73.9(2) . . . . ?
C4 N4 C23 C24 -89.4(2) . . . . ?
C5 N4 C4 C3 -137.0(2) . . . . ?
C5 N4 C23 C24 145.60(19) . . . . ?
C6 N1 C1 C2 73.7(2) . . . . ?
C6 N1 C7 C8 -82.6(2) . . . . ?
C7 N1 C1 C2 -159.7(2) . . . . ?
C7 N1 C6 C5 94.3(2) . . . . ?
C8 N6 C9 C10 176.0(2) . . . . ?
C8 N6 C9 C14 -4.7(4) . . . . ?
C9 N6 C8 O1 -4.4(4) . . . . ?
C9 N6 C8 C7 174.3(2) . . . . ?
C9 C10 C11 C12 -0.8(4) . . . . ?
C10 C9 C14 C13 -0.1(4) . . . . ?
C10 C11 C12 C13 0.3(4) . . . . ?
C11 C12 C13 C14 0.3(4) . . . . ?
C12 C13 C14 C9 -0.4(4) . . . . ?
C14 C9 C10 C11 0.7(4) . . . . ?
C15 N2 C2 C1 94.7(2) . . . . ?
C15 N2 C3 C4 -160.63(19) . . . . ?
C16 N5 C17 C18 69.7(4) . . . . ?
C16 N5 C17 C22 -112.1(3) . . . . ?
C17 N5 C16 O2 -2.5(4) . . . . ?
C17 N5 C16 C15 175.6(2) . . . . ?
C17 C18 C19 C20 0.1(4) . . . . ?
C18 C17 C22 C21 -0.7(4) . . . . ?
C18 C19 C20 C21 -0.6(5) . . . . ?
C19 C20 C21 C22 0.4(5) . . . . ?
C20 C21 C22 C17 0.2(5) . . . . ?
C22 C17 C18 C19 0.5(4) . . . . ?
C23 N4 C4 C3 97.1(2) . . . . ?
C23 N4 C5 C6 -160.77(19) . . . . ?
C24 N3 C25 C26 97.1(3) . . . . ?
C24 N3 C25 C30 -84.3(3) . . . . ?
C25 N3 C24 O3 3.2(3) . . . . ?
C25 N3 C24 C23 -173.07(19) . . . . ?
C25 C26 C27 C28 -1.0(4) . . . . ?
C26 C25 C30 C29 2.2(4) . . . . ?
C26 C27 C28 C29 2.3(5) . . . . ?
C27 C28 C29 C30 -1.4(5) . . . . ?
C28 C29 C30 C25 -0.9(5) . . . . ?
C30 C25 C26 C27 -1.3(4) . . . . ?
